data_7119841
loop_
_publ_author_name
'Li, Xi-Li'
'Hu, Ming'
'Yin, Zhigang'
'Zhu, Cancan'
'Liu, Cai-Ming'
'Xiao, Hong-Ping'
'Fang, Shaoming'

_publ_section_title
;
 Enhanced single-ion magnetic and ferroelectric properties of mononuclear
 Dy(iii) enantiomeric pairs through the coordination role of chiral
 ligands.
;
_journal_issue 28
_journal_name_full 'Chemical communications (Cambridge, England)'
_journal_page_first 3998
_journal_paper_doi 10.1039/c7cc01042g
_journal_volume 53
_journal_year 2017
_chemical_absolute_configuration rmad
_chemical_formula_moiety 'C17 H19 N2, C20 H4 Dy F24 O8'
_chemical_formula_sum 'C37 H23 Dy F24 N2 O8'
_chemical_formula_weight 1242.07
_space_group_crystal_system orthorhombic
_space_group_IT_number 18
_space_group_name_Hall 'P 2 2ab'
_space_group_name_H-M_alt 'P 21 21 2'
_symmetry_space_group_name_Hall 'P 2 2ab'
_symmetry_space_group_name_H-M 'P 21 21 2'
_atom_sites_solution_hydrogens geom
_audit_creation_method SHELXL-2014/7
_audit_update_record
;
2017-03-14 deposited with the CCDC.
2017-03-16 downloaded from the CCDC.
;
_cell_angle_alpha 90
_cell_angle_beta 90
_cell_angle_gamma 90
_cell_formula_units_Z 4
_cell_length_a 18.3282(9)
_cell_length_b 21.8066(9)
_cell_length_c 11.4128(5)
_cell_measurement_reflns_used 6563
_cell_measurement_temperature 173(2)
_cell_measurement_theta_max 26.13
_cell_measurement_theta_min 3.00
_cell_volume 4561.4(4)
_computing_cell_refinement APEX2
_computing_data_collection 'APEX2 (Bruker, 2013)'
_computing_data_reduction APEX2
_computing_molecular_graphics 'Olex2 (Dolomanov et al., 2009)'
_computing_publication_material 'Olex2 (Dolomanov et al., 2009)'
_computing_structure_refinement 'SHELXL-2014/7 (Sheldrick, 2014)'
_computing_structure_solution 'SHELXS (Bruker, 2000)'
_diffrn_ambient_temperature 173(2)
_diffrn_measured_fraction_theta_full 0.994
_diffrn_measured_fraction_theta_max 0.991
_diffrn_measurement_device_type 'PHOTON 100 CMOS detector'
_diffrn_measurement_method 'omega scan'
_diffrn_radiation_type MoK\a
_diffrn_radiation_wavelength 0.71073
_diffrn_reflns_av_R_equivalents 0.0576
_diffrn_reflns_av_unetI/netI 0.0692
_diffrn_reflns_Laue_measured_fraction_full 0.994
_diffrn_reflns_Laue_measured_fraction_max 0.991
_diffrn_reflns_limit_h_max 22
_diffrn_reflns_limit_h_min -22
_diffrn_reflns_limit_k_max 26
_diffrn_reflns_limit_k_min -25
_diffrn_reflns_limit_l_max 10
_diffrn_reflns_limit_l_min -14
_diffrn_reflns_number 24248
_diffrn_reflns_point_group_measured_fraction_full 0.993
_diffrn_reflns_point_group_measured_fraction_max 0.985
_diffrn_reflns_theta_full 25.242
_diffrn_reflns_theta_max 25.999
_diffrn_reflns_theta_min 3.000
_diffrn_source 'sealed tube'
_exptl_absorpt_coefficient_mu 1.787
_exptl_absorpt_correction_T_max 0.7456
_exptl_absorpt_correction_T_min 0.6376
_exptl_absorpt_correction_type multi-scan
_exptl_absorpt_process_details 'SADABS (Bruker, 2012)'
_exptl_crystal_colour pink
_exptl_crystal_density_diffrn 1.809
_exptl_crystal_description rod
_exptl_crystal_F_000 2420
_exptl_crystal_size_max 0.260
_exptl_crystal_size_mid 0.180
_exptl_crystal_size_min 0.140
_refine_diff_density_max 0.848
_refine_diff_density_min -0.406
_refine_diff_density_rms 0.086
_refine_ls_abs_structure_details
;
 Flack x determined using 1920 quotients [(I+)-(I-)]/[(I+)+(I-)]
 (Parsons, Flack and Wagner, Acta Cryst. B69 (2013) 249-259).
;
_refine_ls_abs_structure_Flack 0.028(14)
_refine_ls_extinction_method none
_refine_ls_goodness_of_fit_ref 1.044
_refine_ls_hydrogen_treatment constr
_refine_ls_matrix_type full
_refine_ls_number_parameters 779
_refine_ls_number_reflns 8846
_refine_ls_number_restraints 1158
_refine_ls_restrained_S_all 1.035
_refine_ls_R_factor_all 0.0938
_refine_ls_R_factor_gt 0.0375
_refine_ls_shift/su_max 0.000
_refine_ls_shift/su_mean 0.000
_refine_ls_structure_factor_coef Fsqd
_refine_ls_weighting_details 'w=1/[\s^2^(Fo^2^)+(0.0231P)^2^] where P=(Fo^2^+2Fc^2^)/3'
_refine_ls_weighting_scheme calc
_refine_ls_wR_factor_gt 0.0580
_refine_ls_wR_factor_ref 0.0698
_reflns_Friedel_coverage 0.789
_reflns_Friedel_fraction_full 0.993
_reflns_Friedel_fraction_max 0.978
_reflns_number_gt 5298
_reflns_number_total 8846
_reflns_threshold_expression 'I > 2\s(I)'
_cod_data_source_file c7cc01042g2.cif
_cod_data_source_block R-2
_cod_depositor_comments 'Adding full bibliography for 7119840--7119843.cif.'
_cod_database_code 7119841
_shelx_shelxl_version_number 2014/7
_shelx_space_group_comment
;
The symmetry employed for this shelxl refinement is uniquely defined
by the following loop, which should always be used as a source of
symmetry information in preference to the above space-group names.
They are only intended as comments.
;
_shelx_estimated_absorpt_t_min 0.654
_shelx_estimated_absorpt_t_max 0.788

loop_
_space_group_symop_operation_xyz
'x, y, z'
'-x, -y, z'
'-x+1/2, y+1/2, -z'
'x+1/2, -y+1/2, -z'

loop_
_atom_site_label
_atom_site_type_symbol
_atom_site_fract_x
_atom_site_fract_y
_atom_site_fract_z
_atom_site_U_iso_or_equiv
_atom_site_adp_type
_atom_site_occupancy
_atom_site_site_symmetry_order
_atom_site_calc_flag
_atom_site_refinement_flags_posn
_atom_site_refinement_flags_adp
_atom_site_refinement_flags_occupancy
_atom_site_disorder_assembly
_atom_site_disorder_group
C1A C 0.8761(9) 0.1478(7) 0.4522(14) 0.053(5) Uani 0.769(8) 1 d D U P A 1
F1A F 0.9288(7) 0.1871(4) 0.4799(10) 0.051(3) Uani 0.769(8) 1 d D U P A 1
F2A F 0.8661(11) 0.1548(6) 0.3374(12) 0.081(5) Uani 0.769(8) 1 d D U P A 1
F3A F 0.8162(6) 0.1633(5) 0.5107(13) 0.071(4) Uani 0.769(8) 1 d D U P A 1
C1B C 0.9613(8) 0.1052(7) 1.0186(14) 0.048(5) Uani 0.769(8) 1 d D U P A 1
F1B F 0.9879(7) 0.0962(7) 1.1230(9) 0.084(4) Uani 0.769(8) 1 d D U P A 1
F2B F 0.8937(6) 0.0834(7) 1.0169(12) 0.077(5) Uani 0.769(8) 1 d D U P A 1
F3B F 0.9567(6) 0.1656(5) 1.0015(12) 0.083(4) Uani 0.769(8) 1 d D U P A 1
C1C C 0.6316(7) -0.1425(7) 0.5457(11) 0.047(5) Uani 0.769(8) 1 d D U P A 1
F1C F 0.6618(7) -0.1483(4) 0.6486(10) 0.078(4) Uani 0.769(8) 1 d D U P A 1
F2C F 0.5756(6) -0.1821(4) 0.5390(12) 0.068(4) Uani 0.769(8) 1 d D U P A 1
F3C F 0.6803(6) -0.1638(5) 0.4674(11) 0.070(4) Uani 0.769(8) 1 d D U P A 1
C1D C 0.4598(8) 0.0999(7) -0.0191(15) 0.041(4) Uani 0.769(8) 1 d D U P A 1
F1D F 0.4535(8) 0.1608(4) -0.0148(13) 0.090(5) Uani 0.769(8) 1 d D U P A 1
F2D F 0.3921(6) 0.0803(6) -0.0182(13) 0.085(4) Uani 0.769(8) 1 d D U P A 1
F3D F 0.4869(8) 0.0844(8) -0.1202(11) 0.103(5) Uani 0.769(8) 1 d D U P A 1
C5A C 0.8780(9) -0.0734(7) 0.3427(14) 0.049(5) Uani 0.769(8) 1 d D U P A 1
F4A F 0.9219(7) -0.1218(4) 0.3412(11) 0.071(4) Uani 0.769(8) 1 d D U P A 1
F5A F 0.8736(7) -0.0533(5) 0.2329(9) 0.054(3) Uani 0.769(8) 1 d D U P A 1
F6A F 0.8126(7) -0.0929(6) 0.3753(12) 0.090(5) Uani 0.769(8) 1 d D U P A 1
C5B C 1.2105(8) 0.0497(7) 0.8705(13) 0.050(4) Uani 0.769(8) 1 d D U P A 1
F4B F 1.2272(5) 0.0588(5) 0.9830(9) 0.053(3) Uani 0.769(8) 1 d D U P A 1
F5B F 1.2374(5) -0.0043(5) 0.8396(12) 0.075(4) Uani 0.769(8) 1 d D U P A 1
F6B F 1.2431(5) 0.0915(6) 0.8048(12) 0.073(4) Uani 0.769(8) 1 d D U P A 1
C5C C 0.6206(8) 0.0784(7) 0.6612(14) 0.048(5) Uani 0.769(8) 1 d D U P A 1
F4C F 0.5727(6) 0.1233(4) 0.6696(10) 0.058(3) Uani 0.769(8) 1 d D U P A 1
F5C F 0.6331(8) 0.0563(5) 0.7671(9) 0.055(4) Uani 0.769(8) 1 d D U P A 1
F6C F 0.6829(6) 0.1036(5) 0.6207(11) 0.073(4) Uani 0.769(8) 1 d D U P A 1
C5D C 0.7081(8) 0.0716(7) 0.1466(13) 0.047(4) Uani 0.769(8) 1 d D U P A 1
F4D F 0.7482(5) 0.0241(5) 0.1783(13) 0.077(4) Uani 0.769(8) 1 d D U P A 1
F5D F 0.7272(7) 0.0877(9) 0.0403(13) 0.075(5) Uani 0.769(8) 1 d D U P A 1
F6D F 0.7279(5) 0.1181(5) 0.2152(12) 0.080(4) Uani 0.769(8) 1 d D U P A 1
C1A' C 0.8884(16) 0.1491(12) 0.444(3) 0.060(9) Uiso 0.231(8) 1 d D U P A 2
F1A' F 0.9509(16) 0.1799(11) 0.441(3) 0.059(11) Uiso 0.231(8) 1 d D U P A 2
F2A' F 0.859(3) 0.1516(17) 0.338(3) 0.076(13) Uiso 0.231(8) 1 d D U P A 2
F3A' F 0.8433(15) 0.1773(11) 0.518(4) 0.056(9) Uiso 0.231(8) 1 d D U P A 2
C1B' C 0.9648(14) 0.0977(11) 1.029(2) 0.058(9) Uiso 0.231(8) 1 d D U P A 2
F1B' F 0.9925(16) 0.1491(9) 1.071(2) 0.048(6) Uiso 0.231(8) 1 d D U P A 2
F2B' F 0.8962(11) 0.1094(15) 1.001(3) 0.054(9) Uiso 0.231(8) 1 d D U P A 2
F3B' F 0.9672(15) 0.0559(10) 1.1117(19) 0.050(7) Uiso 0.231(8) 1 d D U P A 2
C1C' C 0.6324(12) -0.1419(11) 0.548(2) 0.057(9) Uiso 0.231(8) 1 d D U P A 2
F1C' F 0.6274(17) -0.1518(13) 0.6625(16) 0.056(10) Uiso 0.231(8) 1 d D U P A 2
F2C' F 0.5963(14) -0.1870(9) 0.496(3) 0.057(9) Uiso 0.231(8) 1 d D U P A 2
F3C' F 0.7024(9) -0.1486(12) 0.520(3) 0.077(10) Uiso 0.231(8) 1 d D U P A 2
C1D' C 0.4649(14) 0.1007(12) -0.023(2) 0.062(9) Uiso 0.231(8) 1 d D U P A 2
F1D' F 0.4167(15) 0.1439(14) 0.001(2) 0.060(8) Uiso 0.231(8) 1 d D U P A 2
F2D' F 0.429(2) 0.0588(12) -0.082(3) 0.088(9) Uiso 0.231(8) 1 d D U P A 2
F3D' F 0.5097(14) 0.1256(14) -0.100(2) 0.067(8) Uiso 0.231(8) 1 d D U P A 2
C5A' C 0.8815(14) -0.0760(12) 0.346(2) 0.056(9) Uiso 0.231(8) 1 d D U P A 2
F4A' F 0.9383(15) -0.1078(11) 0.307(3) 0.055(9) Uiso 0.231(8) 1 d D U P A 2
F5A' F 0.8448(15) -0.0546(14) 0.255(2) 0.051(9) Uiso 0.231(8) 1 d D U P A 2
F6A' F 0.8377(15) -0.1165(11) 0.398(3) 0.057(9) Uiso 0.231(8) 1 d D U P A 2
C5B' C 1.2109(14) 0.0505(14) 0.865(3) 0.057(9) Uiso 0.231(8) 1 d D U P A 2
F4B' F 1.2304(17) 0.0821(16) 0.960(3) 0.057(11) Uiso 0.231(8) 1 d D U P A 2
F5B' F 1.2344(16) -0.0066(14) 0.878(3) 0.062(10) Uiso 0.231(8) 1 d D U P A 2
F6B' F 1.2442(15) 0.0747(19) 0.773(3) 0.072(11) Uiso 0.231(8) 1 d D U P A 2
C5C' C 0.6329(15) 0.0747(12) 0.658(2) 0.058(9) Uiso 0.231(8) 1 d D U P A 2
F4C' F 0.6133(16) 0.1321(9) 0.633(3) 0.067(9) Uiso 0.231(8) 1 d D U P A 2
F5C' F 0.614(2) 0.0637(16) 0.7688(18) 0.057(10) Uiso 0.231(8) 1 d D U P A 2
F6C' F 0.7056(11) 0.0729(13) 0.652(3) 0.069(9) Uiso 0.231(8) 1 d D U P A 2
C5D' C 0.7090(14) 0.0598(15) 0.141(3) 0.060(9) Uiso 0.231(8) 1 d D U P A 2
F4D' F 0.7371(14) 0.0042(15) 0.144(4) 0.054(10) Uiso 0.231(8) 1 d D U P A 2
F5D' F 0.726(2) 0.085(3) 0.039(4) 0.074(14) Uiso 0.231(8) 1 d D U P A 2
F6D' F 0.7410(15) 0.0928(15) 0.223(4) 0.058(10) Uiso 0.231(8) 1 d D U P A 2
C2A C 0.9010(7) 0.0821(6) 0.4844(12) 0.036(4) Uani 1 1 d D . . . .
C3A C 0.8888(8) 0.0365(6) 0.4017(16) 0.046(5) Uani 1 1 d . . . . .
H3A H 0.8700 0.0469 0.3267 0.055 Uiso 1 1 calc R U . . .
C4A C 0.9043(7) -0.0248(6) 0.4287(13) 0.031(4) Uani 1 1 d D . . . .
C2B C 1.0079(7) 0.0768(5) 0.9210(11) 0.024(3) Uani 1 1 d D . . . .
C3B C 1.0807(8) 0.0694(6) 0.9369(13) 0.038(4) Uani 1 1 d . . . . .
H3B H 1.1004 0.0766 1.0126 0.045 Uiso 1 1 calc R U . . .
C4B C 1.1277(7) 0.0518(5) 0.8479(12) 0.032(4) Uani 1 1 d D . . . .
C2C C 0.6052(7) -0.0785(6) 0.5136(13) 0.037(4) Uani 1 1 d D . . . .
C3C C 0.6169(8) -0.0326(6) 0.5950(15) 0.042(4) Uani 1 1 d . . . . .
H3C H 0.6395 -0.0426 0.6674 0.051 Uiso 1 1 calc R U . . .
C4C C 0.5965(7) 0.0279(7) 0.5740(14) 0.039(4) Uani 1 1 d D . . . .
C2D C 0.5029(9) 0.0766(5) 0.0853(15) 0.052(4) Uani 1 1 d D U . . .
C3D C 0.5817(8) 0.0746(6) 0.0651(17) 0.047(5) Uani 1 1 d . . . . .
H3D H 0.6018 0.0842 -0.0094 0.057 Uiso 1 1 calc R U . . .
C4D C 0.6273(8) 0.0577(6) 0.1617(13) 0.045(4) Uani 1 1 d D . . . .
C6 C 0.9424(4) 0.2412(5) 0.7340(7) 0.032(2) Uani 1 1 d . . . . .
C7 C 0.8990(6) 0.2900(4) 0.7597(10) 0.033(3) Uani 1 1 d . . . . .
H7 H 0.9171 0.3306 0.7510 0.040 Uiso 1 1 calc R U . . .
C8 C 0.8262(6) 0.2800(5) 0.8000(12) 0.032(3) Uani 1 1 d . . . . .
C9 C 0.8015(6) 0.2196(5) 0.8096(11) 0.029(3) Uani 1 1 d . . . . .
C10 C 0.8457(5) 0.1732(4) 0.7822(8) 0.037(2) Uani 1 1 d . . . . .
H10 H 0.8288 0.1322 0.7882 0.045 Uiso 1 1 calc R U . . .
C11 C 0.7762(5) 0.3315(3) 0.8283(8) 0.037(2) Uani 1 1 d . . . . .
H11A H 0.7709 0.3585 0.7592 0.044 Uiso 1 1 calc R U . . .
H11B H 0.7968 0.3561 0.8933 0.044 Uiso 1 1 calc R U . . .
C12 C 0.7029(6) 0.3067(5) 0.8631(12) 0.039(3) Uani 1 1 d . . . . .
H12 H 0.6655 0.3388 0.8810 0.047 Uiso 1 1 calc R U . . .
C13 C 0.7084(4) 0.2548(7) 0.9560(7) 0.041(2) Uani 1 1 d . . . . .
C14 C 0.7227(6) 0.2129(5) 0.8510(12) 0.043(3) Uani 1 1 d . . . . .
H14 H 0.7039 0.1700 0.8577 0.052 Uiso 1 1 calc R U . . .
C15 C 0.6340(4) 0.2438(8) 1.0149(8) 0.060(3) Uani 1 1 d . . . . .
H15A H 0.5960 0.2411 0.9547 0.090 Uiso 1 1 calc R U . . .
H15B H 0.6356 0.2054 1.0595 0.090 Uiso 1 1 calc R U . . .
H15C H 0.6231 0.2779 1.0680 0.090 Uiso 1 1 calc R U . . .
C16 C 0.7666(4) 0.2588(7) 1.0503(7) 0.053(3) Uani 1 1 d . . . . .
H16A H 0.7505 0.2870 1.1119 0.080 Uiso 1 1 calc R U . . .
H16B H 0.7748 0.2181 1.0841 0.080 Uiso 1 1 calc R U . . .
H16C H 0.8121 0.2740 1.0158 0.080 Uiso 1 1 calc R U . . .
C17 C 0.6772(4) 0.2568(7) 0.7754(8) 0.046(2) Uani 1 1 d . . . . .
H17A H 0.6241 0.2487 0.7766 0.056 Uiso 1 1 calc R U . . .
H17B H 0.6955 0.2623 0.6945 0.056 Uiso 1 1 calc R U . . .
C18 C 1.0191(3) 0.2441(6) 0.6919(6) 0.030(2) Uani 1 1 d . . . . .
C19 C 1.0517(7) 0.2990(5) 0.6609(13) 0.040(4) Uani 1 1 d . . . . .
H19 H 1.0259 0.3368 0.6653 0.048 Uiso 1 1 calc R U . . .
C20 C 1.1233(7) 0.2966(5) 0.6232(14) 0.048(4) Uani 1 1 d . . . . .
H20 H 1.1485 0.3334 0.6043 0.057 Uiso 1 1 calc R U . . .
C21 C 1.1578(5) 0.2419(7) 0.6129(8) 0.049(3) Uani 1 1 d . . . . .
H21 H 1.2068 0.2399 0.5861 0.058 Uiso 1 1 calc R U . . .
C22 C 1.1201(7) 0.1887(6) 0.6426(14) 0.045(4) Uani 1 1 d . . . . .
H22 H 1.1437 0.1502 0.6327 0.054 Uiso 1 1 calc R U . . .
Dy1 Dy 1.0000 0.0000 0.66876(8) 0.0236(2) Uani 1 2 d S T P . .
Dy2 Dy 0.5000 0.0000 0.33381(8) 0.0260(2) Uani 1 2 d S T P . .
N1 N 0.9133(5) 0.1846(3) 0.7465(9) 0.037(2) Uani 1 1 d . . . . .
H1 H 0.9413 0.1529 0.7298 0.045 Uiso 1 1 calc R U . . .
N2 N 1.0521(5) 0.1897(4) 0.6844(11) 0.037(3) Uani 1 1 d . . . . .
O1A O 0.9263(5) 0.0773(4) 0.5866(9) 0.031(3) Uani 1 1 d . . . . .
O2A O 0.9363(5) -0.0456(4) 0.5161(9) 0.030(2) Uani 1 1 d . . . . .
O1B O 0.9732(4) 0.0656(3) 0.8266(9) 0.023(2) Uani 1 1 d . . . . .
O2B O 1.1102(5) 0.0353(3) 0.7474(9) 0.031(2) Uani 1 1 d . . . . .
O1C O 0.5774(5) -0.0742(4) 0.4141(10) 0.032(3) Uani 1 1 d . . . . .
O2C O 0.5618(5) 0.0476(4) 0.4897(10) 0.038(3) Uani 1 1 d . . . . .
O1D O 0.4691(5) 0.0634(4) 0.1734(9) 0.031(3) Uani 1 1 d . U . . .
O2D O 0.6088(5) 0.0408(4) 0.2606(10) 0.039(3) Uani 1 1 d . . . . .

loop_
_atom_site_aniso_label
_atom_site_aniso_U_11
_atom_site_aniso_U_22
_atom_site_aniso_U_33
_atom_site_aniso_U_23
_atom_site_aniso_U_13
_atom_site_aniso_U_12
C1A 0.074(10) 0.032(8) 0.054(10) 0.003(8) -0.037(9) 0.009(8)
F1A 0.093(8) 0.021(4) 0.038(6) 0.001(4) -0.013(6) -0.004(5)
F2A 0.151(11) 0.043(6) 0.050(7) 0.025(5) -0.053(7) 0.000(6)
F3A 0.053(7) 0.058(7) 0.102(10) 0.013(7) -0.010(8) 0.029(6)
C1B 0.041(9) 0.072(10) 0.030(9) -0.030(9) -0.005(8) 0.016(9)
F1B 0.068(8) 0.161(11) 0.022(6) -0.025(6) -0.004(7) 0.037(8)
F2B 0.048(8) 0.118(11) 0.064(9) -0.046(8) 0.031(7) -0.014(7)
F3B 0.093(8) 0.071(7) 0.085(10) -0.033(7) 0.013(7) 0.032(6)
C1C 0.071(10) 0.035(8) 0.035(9) -0.001(8) -0.011(8) -0.001(8)
F1C 0.117(10) 0.044(6) 0.074(8) -0.008(5) -0.070(7) 0.019(6)
F2C 0.085(8) 0.032(5) 0.085(10) 0.014(6) 0.003(8) 0.008(6)
F3C 0.084(8) 0.049(6) 0.077(8) -0.007(6) -0.015(7) 0.036(6)
C1D 0.042(9) 0.049(9) 0.030(9) 0.005(8) 0.002(8) 0.009(8)
F1D 0.102(9) 0.056(7) 0.112(11) 0.042(7) -0.029(9) 0.010(7)
F2D 0.036(7) 0.133(10) 0.085(11) 0.006(8) -0.012(8) -0.001(7)
F3D 0.086(10) 0.177(12) 0.046(8) -0.004(8) 0.000(8) 0.038(10)
C5A 0.075(10) 0.040(8) 0.033(10) -0.004(8) -0.022(9) -0.005(8)
F4A 0.132(10) 0.037(6) 0.043(8) -0.010(6) -0.033(8) -0.003(7)
F5A 0.076(9) 0.061(7) 0.026(7) -0.016(6) -0.009(6) 0.015(6)
F6A 0.090(9) 0.104(9) 0.074(10) -0.021(8) -0.005(8) -0.062(8)
C5B 0.033(8) 0.061(9) 0.056(9) -0.014(8) -0.003(7) -0.002(7)
F4B 0.039(5) 0.078(7) 0.043(6) -0.014(5) -0.019(4) 0.003(4)
F5B 0.046(5) 0.102(8) 0.076(10) -0.025(8) -0.013(6) 0.040(5)
F6B 0.025(5) 0.099(9) 0.094(9) 0.009(8) 0.010(5) -0.029(5)
C5C 0.066(10) 0.048(9) 0.030(9) -0.006(8) -0.012(9) -0.007(8)
F4C 0.089(8) 0.038(5) 0.049(7) -0.018(6) -0.007(7) 0.027(5)
F5C 0.068(9) 0.066(7) 0.030(7) -0.022(6) -0.013(6) 0.021(6)
F6C 0.083(8) 0.059(7) 0.076(9) -0.024(6) -0.001(7) -0.033(6)
C5D 0.034(8) 0.058(9) 0.048(9) 0.012(8) 0.000(7) 0.008(7)
F4D 0.054(6) 0.084(8) 0.092(9) 0.005(7) -0.016(6) 0.031(6)
F5D 0.036(6) 0.111(10) 0.076(9) 0.033(7) 0.025(5) -0.005(5)
F6D 0.053(6) 0.077(8) 0.110(9) -0.027(8) 0.013(6) -0.026(6)
C2A 0.055(10) 0.022(7) 0.030(10) -0.001(7) -0.007(8) -0.006(6)
C3A 0.056(10) 0.046(9) 0.035(11) 0.007(8) -0.018(9) -0.009(8)
C4A 0.044(10) 0.033(8) 0.015(9) -0.011(7) -0.004(8) 0.002(7)
C2B 0.020(8) 0.030(7) 0.021(7) -0.007(6) -0.001(6) -0.005(6)
C3B 0.045(10) 0.054(9) 0.015(8) -0.010(7) -0.007(8) 0.000(7)
C4B 0.019(7) 0.046(8) 0.032(10) 0.005(7) -0.007(7) -0.011(6)
C2C 0.033(8) 0.040(8) 0.038(11) 0.006(8) -0.010(8) 0.016(6)
C3C 0.066(10) 0.027(7) 0.034(11) -0.008(7) -0.017(9) 0.012(7)
C4C 0.037(10) 0.051(10) 0.029(11) -0.002(8) 0.003(9) -0.014(7)
C2D 0.071(12) 0.024(7) 0.060(12) -0.009(8) -0.018(11) 0.013(9)
C3D 0.039(10) 0.048(9) 0.054(12) 0.005(9) -0.004(9) 0.001(7)
C4D 0.038(9) 0.053(9) 0.043(11) 0.014(8) -0.010(8) -0.003(7)
C6 0.038(4) 0.024(7) 0.033(4) 0.001(5) -0.007(4) 0.002(5)
C7 0.042(7) 0.024(6) 0.034(7) -0.005(5) -0.014(5) 0.006(5)
C8 0.038(7) 0.024(5) 0.034(7) 0.001(5) -0.005(5) 0.008(5)
C9 0.041(6) 0.026(5) 0.021(6) -0.002(4) -0.006(5) 0.001(5)
C10 0.037(6) 0.027(5) 0.048(6) 0.003(5) 0.001(5) -0.006(4)
C11 0.054(6) 0.021(5) 0.036(6) 0.001(4) 0.008(5) 0.004(4)
C12 0.038(6) 0.033(6) 0.046(7) 0.003(5) 0.004(5) 0.007(5)
C13 0.044(5) 0.037(6) 0.042(5) -0.013(8) 0.006(4) -0.001(8)
C14 0.037(6) 0.035(6) 0.057(8) -0.001(6) -0.002(6) 0.000(5)
C15 0.056(5) 0.060(7) 0.065(6) 0.001(9) 0.018(5) 0.011(8)
C16 0.070(6) 0.048(9) 0.041(5) -0.006(7) 0.005(4) -0.003(7)
C17 0.034(4) 0.051(7) 0.054(5) 0.001(8) -0.001(4) 0.007(7)
C18 0.030(5) 0.027(5) 0.031(4) 0.002(6) -0.002(3) 0.002(6)
C19 0.046(8) 0.033(6) 0.041(8) 0.005(6) 0.000(6) 0.011(5)
C20 0.040(8) 0.035(7) 0.067(10) 0.008(7) 0.001(7) -0.008(5)
C21 0.036(5) 0.064(9) 0.047(5) -0.002(8) 0.003(4) 0.007(7)
C22 0.041(7) 0.033(6) 0.061(10) -0.010(6) 0.002(7) 0.007(5)
Dy1 0.0311(5) 0.0184(4) 0.0214(6) 0.000 0.000 0.0004(5)
Dy2 0.0356(5) 0.0201(4) 0.0223(6) 0.000 0.000 -0.0003(5)
N1 0.044(5) 0.021(4) 0.048(6) 0.002(4) 0.004(4) 0.007(4)
N2 0.035(6) 0.034(5) 0.042(7) -0.003(5) 0.004(5) 0.011(4)
O1A 0.044(6) 0.020(4) 0.029(7) 0.007(5) -0.012(5) 0.000(4)
O2A 0.039(6) 0.027(5) 0.024(6) 0.004(5) -0.002(5) -0.004(4)
O1B 0.024(5) 0.019(4) 0.026(6) -0.005(4) -0.003(4) 0.006(3)
O2B 0.034(6) 0.029(4) 0.029(6) -0.005(4) 0.008(5) -0.006(4)
O1C 0.039(6) 0.026(5) 0.031(7) -0.007(5) -0.003(5) 0.005(5)
O2C 0.058(7) 0.026(5) 0.028(7) -0.006(5) -0.008(6) -0.004(5)
O1D 0.036(6) 0.032(5) 0.024(7) 0.005(5) 0.008(5) -0.004(4)
O2D 0.038(6) 0.046(5) 0.032(7) 0.005(5) -0.003(5) -0.009(4)

loop_
_atom_type_symbol
_atom_type_description
_atom_type_scat_dispersion_real
_atom_type_scat_dispersion_imag
_atom_type_scat_source
C C 0.0033 0.0016 'International Tables Vol C Tables 4.2.6.8 and 6.1.1.4'
H H 0.0000 0.0000 'International Tables Vol C Tables 4.2.6.8 and 6.1.1.4'
N N 0.0061 0.0033 'International Tables Vol C Tables 4.2.6.8 and 6.1.1.4'
O O 0.0106 0.0060 'International Tables Vol C Tables 4.2.6.8 and 6.1.1.4'
F F 0.0171 0.0103 'International Tables Vol C Tables 4.2.6.8 and 6.1.1.4'
Dy Dy -0.1892 4.4098 'International Tables Vol C Tables 4.2.6.8 and 6.1.1.4'

loop_
_geom_angle_atom_site_label_1
_geom_angle_atom_site_label_2
_geom_angle_atom_site_label_3
_geom_angle
_geom_angle_site_symmetry_1
_geom_angle_site_symmetry_3
F3A C1A F1A 108.5(13) . .
F3A C1A F2A 110.6(13) . .
F1A C1A F2A 105.0(13) . .
F3A C1A C2A 111.1(12) . .
F1A C1A C2A 109.1(11) . .
F2A C1A C2A 112.3(12) . .
F1B C1B F2B 108.1(14) . .
F1B C1B F3B 107.8(13) . .
F2B C1B F3B 107.0(12) . .
F1B C1B C2B 113.3(12) . .
F2B C1B C2B 111.4(12) . .
F3B C1B C2B 109.1(12) . .
F1C C1C F2C 108.3(12) . .
F1C C1C F3C 106.5(12) . .
F2C C1C F3C 104.3(11) . .
F1C C1C C2C 116.1(11) . .
F2C C1C C2C 109.4(11) . .
F3C C1C C2C 111.6(11) . .
F3D C1D F2D 106.4(14) . .
F3D C1D F1D 108.9(14) . .
F2D C1D F1D 104.1(12) . .
F3D C1D C2D 114.2(13) . .
F2D C1D C2D 112.2(13) . .
F1D C1D C2D 110.5(12) . .
F6A C5A F4A 107.2(13) . .
F6A C5A F5A 108.4(14) . .
F4A C5A F5A 106.6(13) . .
F6A C5A C4A 109.2(13) . .
F4A C5A C4A 111.7(12) . .
F5A C5A C4A 113.5(12) . .
F6B C5B F5B 107.1(12) . .
F6B C5B F4B 109.9(12) . .
F5B C5B F4B 107.7(12) . .
F6B C5B C4B 109.2(11) . .
F5B C5B C4B 110.3(11) . .
F4B C5B C4B 112.5(12) . .
F4C C5C F5C 108.7(13) . .
F4C C5C F6C 106.7(12) . .
F5C C5C F6C 108.4(13) . .
F4C C5C C4C 112.6(13) . .
F5C C5C C4C 112.2(12) . .
F6C C5C C4C 108.1(12) . .
F5D C5D F4D 108.4(12) . .
F5D C5D F6D 105.6(12) . .
F4D C5D F6D 106.6(12) . .
F5D C5D C4D 114.7(12) . .
F4D C5D C4D 110.7(12) . .
F6D C5D C4D 110.5(12) . .
F1A' C1A' F2A' 107(2) . .
F1A' C1A' F3A' 108(2) . .
F2A' C1A' F3A' 108(2) . .
F1A' C1A' C2A 110.9(18) . .
F2A' C1A' C2A 112(2) . .
F3A' C1A' C2A 110.0(18) . .
F3B' C1B' F1B' 108.3(19) . .
F3B' C1B' F2B' 110(2) . .
F1B' C1B' F2B' 106.7(19) . .
F3B' C1B' C2B 110.8(18) . .
F1B' C1B' C2B 110.3(18) . .
F2B' C1B' C2B 111.1(19) . .
F2C' C1C' F1C' 106.7(19) . .
F2C' C1C' F3C' 107.2(19) . .
F1C' C1C' F3C' 106.4(19) . .
F2C' C1C' C2C 113.2(18) . .
F1C' C1C' C2C 112.3(18) . .
F3C' C1C' C2C 110.7(18) . .
F2D' C1D' F3D' 105(2) . .
F2D' C1D' F1D' 106(2) . .
F3D' C1D' F1D' 105(2) . .
F2D' C1D' C2D 114.2(19) . .
F3D' C1D' C2D 113.4(19) . .
F1D' C1D' C2D 112.4(19) . .
F4A' C5A' F5A' 108(2) . .
F4A' C5A' F6A' 106.0(19) . .
F5A' C5A' F6A' 106.0(19) . .
F4A' C5A' C4A 112.1(19) . .
F5A' C5A' C4A 111.6(19) . .
F6A' C5A' C4A 112.4(19) . .
F6B' C5B' F5B' 108(2) . .
F6B' C5B' F4B' 108(2) . .
F5B' C5B' F4B' 108(2) . .
F6B' C5B' C4B 110.3(19) . .
F5B' C5B' C4B 110.7(19) . .
F4B' C5B' C4B 111.2(19) . .
F5C' C5C' F4C' 108(2) . .
F5C' C5C' F6C' 107(2) . .
F4C' C5C' F6C' 106.5(19) . .
F5C' C5C' C4C 111.0(19) . .
F4C' C5C' C4C 111.6(19) . .
F6C' C5C' C4C 112.4(19) . .
F5D' C5D' F4D' 108(2) . .
F5D' C5D' F6D' 107(2) . .
F4D' C5D' F6D' 108(2) . .
F5D' C5D' C4D 113(2) . .
F4D' C5D' C4D 110.7(19) . .
F6D' C5D' C4D 110.0(19) . .
O1A C2A C3A 129.0(14) . .
O1A C2A C1A' 114.0(15) . .
C3A C2A C1A' 116.8(16) . .
O1A C2A C1A 113.9(12) . .
C3A C2A C1A 117.0(13) . .
C2A C3A C4A 120.1(15) . .
C2A C3A H3A 119.9 . .
C4A C3A H3A 119.9 . .
O2A C4A C3A 128.3(14) . .
O2A C4A C5A' 111.1(13) . .
C3A C4A C5A' 120.7(15) . .
O2A C4A C5A 114.4(11) . .
C3A C4A C5A 117.3(13) . .
O1B C2B C3B 125.5(13) . .
O1B C2B C1B' 118.6(13) . .
C3B C2B C1B' 115.8(13) . .
O1B C2B C1B 114.4(11) . .
C3B C2B C1B 119.9(11) . .
C2B C3B C4B 123.1(14) . .
C2B C3B H3B 118.4 . .
C4B C3B H3B 118.4 . .
O2B C4B C3B 126.5(13) . .
O2B C4B C5B' 111.7(15) . .
C3B C4B C5B' 121.8(15) . .
O2B C4B C5B 113.6(12) . .
C3B C4B C5B 119.9(13) . .
O1C C2C C3C 128.3(14) . .
O1C C2C C1C' 115.9(13) . .
C3C C2C C1C' 115.8(14) . .
O1C C2C C1C 114.7(12) . .
C3C C2C C1C 117.0(12) . .
C2C C3C C4C 121.9(16) . .
C2C C3C H3C 119.0 . .
C4C C3C H3C 119.0 . .
O2C C4C C3C 127.2(15) . .
O2C C4C C5C 113.7(12) . .
C3C C4C C5C 119.1(14) . .
O2C C4C C5C' 118.5(14) . .
C3C C4C C5C' 113.6(15) . .
O1D C2D C3D 128.8(16) . .
O1D C2D C1D' 121.5(16) . .
C3D C2D C1D' 109.6(16) . .
O1D C2D C1D 117.5(14) . .
C3D C2D C1D 113.6(14) . .
C4D C3D C2D 117.5(16) . .
C4D C3D H3D 121.2 . .
C2D C3D H3D 121.2 . .
O2D C4D C3D 128.4(16) . .
O2D C4D C5D' 115.1(17) . .
C3D C4D C5D' 116.5(18) . .
O2D C4D C5D 115.4(13) . .
C3D C4D C5D 115.5(14) . .
N1 C6 C7 117.5(8) . .
N1 C6 C18 116.4(11) . .
C7 C6 C18 126.1(11) . .
C6 C7 C8 119.7(10) . .
C6 C7 H7 120.1 . .
C8 C7 H7 120.1 . .
C9 C8 C7 118.2(9) . .
C9 C8 C11 119.7(10) . .
C7 C8 C11 122.1(10) . .
C10 C9 C8 120.0(11) . .
C10 C9 C14 125.1(10) . .
C8 C9 C14 114.9(10) . .
N1 C10 C9 119.9(9) . .
N1 C10 H10 120.1 . .
C9 C10 H10 120.1 . .
C8 C11 C12 109.8(8) . .
C8 C11 H11A 109.7 . .
C12 C11 H11A 109.7 . .
C8 C11 H11B 109.7 . .
C12 C11 H11B 109.7 . .
H11A C11 H11B 108.2 . .
C11 C12 C17 110.7(9) . .
C11 C12 C13 112.5(8) . .
C17 C12 C13 87.1(8) . .
C11 C12 H12 114.5 . .
C17 C12 H12 114.5 . .
C13 C12 H12 114.5 . .
C16 C13 C14 118.0(9) . .
C16 C13 C15 108.8(7) . .
C14 C13 C15 113.6(10) . .
C16 C13 C12 119.2(11) . .
C14 C13 C12 84.9(7) . .
C15 C13 C12 110.7(9) . .
C9 C14 C13 110.3(9) . .
C9 C14 C17 106.3(9) . .
C13 C14 C17 88.6(8) . .
C9 C14 H14 116.1 . .
C13 C14 H14 116.1 . .
C17 C14 H14 116.1 . .
C13 C15 H15A 109.5 . .
C13 C15 H15B 109.5 . .
H15A C15 H15B 109.5 . .
C13 C15 H15C 109.5 . .
H15A C15 H15C 109.5 . .
H15B C15 H15C 109.5 . .
C13 C16 H16A 109.5 . .
C13 C16 H16B 109.5 . .
H16A C16 H16B 109.5 . .
C13 C16 H16C 109.5 . .
H16A C16 H16C 109.5 . .
H16B C16 H16C 109.5 . .
C14 C17 C12 84.9(7) . .
C14 C17 H17A 114.5 . .
C12 C17 H17A 114.5 . .
C14 C17 H17B 114.5 . .
C12 C17 H17B 114.5 . .
H17A C17 H17B 111.6 . .
N2 C18 C19 123.9(7) . .
N2 C18 C6 114.3(11) . .
C19 C18 C6 121.8(12) . .
C20 C19 C18 117.2(10) . .
C20 C19 H19 121.4 . .
C18 C19 H19 121.4 . .
C21 C20 C19 120.2(12) . .
C21 C20 H20 119.9 . .
C19 C20 H20 119.9 . .
C20 C21 C22 118.8(8) . .
C20 C21 H21 120.6 . .
C22 C21 H21 120.6 . .
N2 C22 C21 122.5(11) . .
N2 C22 H22 118.8 . .
C21 C22 H22 118.8 . .
O2A Dy1 O2A 82.8(5) . 2_755
O2A Dy1 O2B 149.7(3) . .
O2A Dy1 O2B 73.3(3) 2_755 .
O2A Dy1 O2B 73.3(3) . 2_755
O2A Dy1 O2B 149.7(3) 2_755 2_755
O2B Dy1 O2B 134.9(5) . 2_755
O2A Dy1 O1B 136.9(3) . .
O2A Dy1 O1B 114.8(3) 2_755 .
O2B Dy1 O1B 71.7(3) . .
O2B Dy1 O1B 74.1(3) 2_755 .
O2A Dy1 O1B 114.8(3) . 2_755
O2A Dy1 O1B 136.9(3) 2_755 2_755
O2B Dy1 O1B 74.1(3) . 2_755
O2B Dy1 O1B 71.7(3) 2_755 2_755
O1B Dy1 O1B 80.0(4) . 2_755
O2A Dy1 O1A 73.7(3) . .
O2A Dy1 O1A 71.5(3) 2_755 .
O2B Dy1 O1A 114.3(3) . .
O2B Dy1 O1A 83.9(3) 2_755 .
O1B Dy1 O1A 75.5(3) . .
O1B Dy1 O1A 149.3(3) 2_755 .
O2A Dy1 O1A 71.5(3) . 2_755
O2A Dy1 O1A 73.7(3) 2_755 2_755
O2B Dy1 O1A 83.9(3) . 2_755
O2B Dy1 O1A 114.3(3) 2_755 2_755
O1B Dy1 O1A 149.3(3) . 2_755
O1B Dy1 O1A 75.5(3) 2_755 2_755
O1A Dy1 O1A 133.0(5) . 2_755
O2D Dy2 O2D 138.2(5) . 2_655
O2D Dy2 O1C 113.2(3) . 2_655
O2D Dy2 O1C 83.5(3) 2_655 2_655
O2D Dy2 O1C 83.5(3) . .
O2D Dy2 O1C 113.2(3) 2_655 .
O1C Dy2 O1C 133.9(5) 2_655 .
O2D Dy2 O2C 72.0(4) . .
O2D Dy2 O2C 148.1(3) 2_655 .
O1C Dy2 O2C 71.9(3) 2_655 .
O1C Dy2 O2C 73.5(3) . .
O2D Dy2 O2C 148.1(3) . 2_655
O2D Dy2 O2C 72.0(4) 2_655 2_655
O1C Dy2 O2C 73.5(3) 2_655 2_655
O1C Dy2 O2C 71.9(3) . 2_655
O2C Dy2 O2C 81.6(5) . 2_655
O2D Dy2 O1D 75.0(3) . 2_655
O2D Dy2 O1D 72.8(3) 2_655 2_655
O1C Dy2 O1D 148.6(3) 2_655 2_655
O1C Dy2 O1D 75.7(3) . 2_655
O2C Dy2 O1D 136.8(3) . 2_655
O2C Dy2 O1D 116.4(3) 2_655 2_655
O2D Dy2 O1D 72.8(3) . .
O2D Dy2 O1D 75.0(3) 2_655 .
O1C Dy2 O1D 75.7(3) 2_655 .
O1C Dy2 O1D 148.6(3) . .
O2C Dy2 O1D 116.4(3) . .
O2C Dy2 O1D 136.8(3) 2_655 .
O1D Dy2 O1D 78.4(4) 2_655 .
C10 N1 C6 124.7(8) . .
C10 N1 H1 117.7 . .
C6 N1 H1 117.7 . .
C18 N2 C22 117.4(10) . .
C2A O1A Dy1 129.8(9) . .
C4A O2A Dy1 133.1(8) . .
C2B O1B Dy1 131.3(8) . .
C4B O2B Dy1 132.1(9) . .
C2C O1C Dy2 131.0(9) . .
C4C O2C Dy2 133.4(9) . .
C2D O1D Dy2 131.1(10) . .
C4D O2D Dy2 132.3(10) . .

loop_
_geom_bond_atom_site_label_1
_geom_bond_atom_site_label_2
_geom_bond_distance
_geom_bond_site_symmetry_2
C1A F3A 1.328(15) .
C1A F1A 1.330(14) .
C1A F2A 1.332(14) .
C1A C2A 1.548(19) .
C1B F1B 1.302(14) .
C1B F2B 1.327(14) .
C1B F3B 1.335(15) .
C1B C2B 1.535(19) .
C1C F1C 1.304(13) .
C1C F2C 1.343(13) .
C1C F3C 1.346(13) .
C1C C2C 1.523(19) .
C1D F3D 1.301(15) .
C1D F2D 1.313(15) .
C1D F1D 1.334(14) .
C1D C2D 1.52(2) .
C5A F6A 1.325(15) .
C5A F4A 1.328(14) .
C5A F5A 1.329(15) .
C5A C4A 1.52(2) .
C5B F6B 1.323(14) .
C5B F5B 1.325(14) .
C5B F4B 1.334(14) .
C5B C4B 1.540(18) .
C5C F4C 1.319(14) .
C5C F5C 1.321(15) .
C5C F6C 1.349(14) .
C5C C4C 1.55(2) .
C5D F5D 1.311(14) .
C5D F4D 1.321(13) .
C5D F6D 1.330(14) .
C5D C4D 1.52(2) .
C1A' F1A' 1.33(2) .
C1A' F2A' 1.33(2) .
C1A' F3A' 1.33(2) .
C1A' C2A 1.55(3) .
C1B' F3B' 1.31(2) .
C1B' F1B' 1.32(2) .
C1B' F2B' 1.32(2) .
C1B' C2B 1.53(3) .
C1C' F2C' 1.33(2) .
C1C' F1C' 1.33(2) .
C1C' F3C' 1.33(2) .
C1C' C2C 1.52(3) .
C1D' F2D' 1.31(2) .
C1D' F3D' 1.32(2) .
C1D' F1D' 1.32(2) .
C1D' C2D 1.52(3) .
C5A' F4A' 1.33(2) .
C5A' F5A' 1.33(2) .
C5A' F6A' 1.33(2) .
C5A' C4A 1.52(3) .
C5B' F6B' 1.33(2) .
C5B' F5B' 1.33(2) .
C5B' F4B' 1.33(2) .
C5B' C4B 1.54(3) .
C5C' F5C' 1.33(2) .
C5C' F4C' 1.33(2) .
C5C' F6C' 1.34(2) .
C5C' C4C 1.55(3) .
C5D' F5D' 1.32(2) .
C5D' F4D' 1.32(2) .
C5D' F6D' 1.32(2) .
C5D' C4D 1.52(3) .
C2A O1A 1.259(16) .
C2A C3A 1.389(19) .
C3A C4A 1.402(15) .
C3A H3A 0.9500 .
C4A O2A 1.243(15) .
C2B O1B 1.275(13) .
C2B C3B 1.356(18) .
C3B C4B 1.386(19) .
C3B H3B 0.9500 .
C4B O2B 1.244(15) .
C2C O1C 1.249(16) .
C2C C3C 1.382(18) .
C3C C4C 1.391(15) .
C3C H3C 0.9500 .
C4C O2C 1.231(16) .
C2D O1D 1.215(17) .
C2D C3D 1.46(2) .
C3D C4D 1.43(2) .
C3D H3D 0.9500 .
C4D O2D 1.235(17) .
C6 N1 1.353(13) .
C6 C7 1.360(13) .
C6 C18 1.487(10) .
C7 C8 1.428(14) .
C7 H7 0.9500 .
C8 C9 1.397(10) .
C8 C11 1.485(12) .
C9 C10 1.332(13) .
C9 C14 1.526(15) .
C10 N1 1.329(12) .
C10 H10 0.9500 .
C11 C12 1.502(13) .
C11 H11A 0.9900 .
C11 H11B 0.9900 .
C12 C17 1.551(15) .
C12 C13 1.555(16) .
C12 H12 1.0000 .
C13 C16 1.517(10) .
C13 C14 1.529(15) .
C13 C15 1.539(10) .
C14 C17 1.536(15) .
C14 H14 1.0000 .
C15 H15A 0.9800 .
C15 H15B 0.9800 .
C15 H15C 0.9800 .
C16 H16A 0.9800 .
C16 H16B 0.9800 .
C16 H16C 0.9800 .
C17 H17A 0.9900 .
C17 H17B 0.9900 .
C18 N2 1.335(14) .
C18 C19 1.385(14) .
C19 C20 1.383(16) .
C19 H19 0.9500 .
C20 C21 1.356(17) .
C20 H20 0.9500 .
C21 C22 1.392(16) .
C21 H21 0.9500 .
C22 N2 1.336(15) .
C22 H22 0.9500 .
Dy1 O2A 2.322(10) .
Dy1 O2A 2.322(10) 2_755
Dy1 O2B 2.341(9) .
Dy1 O2B 2.341(9) 2_755
Dy1 O1B 2.351(9) .
Dy1 O1B 2.351(9) 2_755
Dy1 O1A 2.355(9) .
Dy1 O1A 2.355(9) 2_755
Dy2 O2D 2.339(10) .
Dy2 O2D 2.339(10) 2_655
Dy2 O1C 2.338(9) 2_655
Dy2 O1C 2.338(9) .
Dy2 O2C 2.349(10) .
Dy2 O2C 2.349(10) 2_655
Dy2 O1D 2.363(10) 2_655
Dy2 O1D 2.363(10) .
N1 H1 0.8800 .
